data_7108534
loop_
_publ_author_name
'Xiqi Zhang'
'Zhenguo Chi'
'Bingjia Xu'
'Long Jiang'
'Xie Zhou'
'Yi Zhang'
'Siwei Liu'
'Jiarui Xu'

_publ_section_title
;
 Multifunctional organic fluorescent materials derived from
 9,10-distyrylanthracene with alkoxyl endgroups of various lengths
;
_journal_name_full Chem.Commun.
_journal_page_first 10895
_journal_paper_doi 10.1039/c2cc36263e
_journal_volume 48
_journal_year 2012
_chemical_formula_sum 'C48 H58 O2'
_chemical_formula_weight 666.94
_chemical_name_systematic
;
?
;
_space_group_IT_number 2
_symmetry_cell_setting triclinic
_symmetry_space_group_name_Hall '-P 1'
_symmetry_space_group_name_H-M 'P -1'
_atom_sites_solution_hydrogens geom
_atom_sites_solution_primary direct
_atom_sites_solution_secondary difmap
_audit_creation_method SHELXL-97
_cell_angle_alpha 103.551(2)
_cell_angle_beta 100.225(2)
_cell_angle_gamma 100.499(2)
_cell_formula_units_Z 2
_cell_length_a 8.7236(13)
_cell_length_b 12.0059(18)
_cell_length_c 19.476(3)
_cell_measurement_reflns_used 6316
_cell_measurement_temperature 110(2)
_cell_measurement_theta_max 26.97
_cell_measurement_theta_min 2.21
_cell_volume 1897.4(5)
_computing_cell_refinement 'Bruker SMART'
_computing_data_collection 'Bruker SMART'
_computing_data_reduction 'Bruker SAINT'
_computing_molecular_graphics 'Bruker SHELXTL'
_computing_publication_material 'Bruker SHELXTL'
_computing_structure_refinement 'SHELXL-97 (Sheldrick, 1997)'
_computing_structure_solution 'SHELXS-97 (Sheldrick, 1990)'
_diffrn_ambient_temperature 110(2)
_diffrn_measured_fraction_theta_full 0.970
_diffrn_measured_fraction_theta_max 0.970
_diffrn_measurement_device_type 'CCD area detector'
_diffrn_measurement_method 'phi and omega scans'
_diffrn_radiation_monochromator graphite
_diffrn_radiation_source 'fine-focus sealed tube'
_diffrn_radiation_type MoK\a
_diffrn_radiation_wavelength 0.71073
_diffrn_reflns_av_R_equivalents 0.0217
_diffrn_reflns_av_sigmaI/netI 0.0348
_diffrn_reflns_limit_h_max 11
_diffrn_reflns_limit_h_min -11
_diffrn_reflns_limit_k_max 15
_diffrn_reflns_limit_k_min -15
_diffrn_reflns_limit_l_max 24
_diffrn_reflns_limit_l_min -24
_diffrn_reflns_number 15934
_diffrn_reflns_theta_full 27.03
_diffrn_reflns_theta_max 27.03
_diffrn_reflns_theta_min 1.79
_exptl_absorpt_coefficient_mu 0.069
_exptl_absorpt_correction_T_max 0.9823
_exptl_absorpt_correction_T_min 0.9710
_exptl_absorpt_correction_type multi-scan
_exptl_absorpt_process_details SADABS
_exptl_crystal_colour yellow
_exptl_crystal_density_diffrn 1.167
_exptl_crystal_density_method 'not measured'
_exptl_crystal_description block
_exptl_crystal_F_000 724
_exptl_crystal_size_max 0.43
_exptl_crystal_size_mid 0.41
_exptl_crystal_size_min 0.26
_refine_diff_density_max 0.267
_refine_diff_density_min -0.177
_refine_diff_density_rms 0.040
_refine_ls_extinction_method none
_refine_ls_goodness_of_fit_ref 1.043
_refine_ls_hydrogen_treatment constr
_refine_ls_matrix_type full
_refine_ls_number_parameters 453
_refine_ls_number_reflns 8055
_refine_ls_number_restraints 0
_refine_ls_restrained_S_all 1.043
_refine_ls_R_factor_all 0.0705
_refine_ls_R_factor_gt 0.0439
_refine_ls_shift/su_max 0.000
_refine_ls_shift/su_mean 0.000
_refine_ls_structure_factor_coef Fsqd
_refine_ls_weighting_details 'calc w=1/[\s^2^(Fo^2^)+(0.0572P)^2^+0.3862P] where P=(Fo^2^+2Fc^2^)/3'
_refine_ls_weighting_scheme calc
_refine_ls_wR_factor_gt 0.1106
_refine_ls_wR_factor_ref 0.1270
_reflns_number_gt 5563
_reflns_number_total 8055
_reflns_threshold_expression >2sigma(I)
_cod_data_source_file c2cc36263e.txt
_cod_data_source_block 09161m
_cod_original_sg_symbol_H-M P-1
_cod_database_code 7108534

loop_
_symmetry_equiv_pos_as_xyz
'x, y, z'
'-x, -y, -z'

loop_
_atom_site_label
_atom_site_type_symbol
_atom_site_fract_x
_atom_site_fract_y
_atom_site_fract_z
_atom_site_U_iso_or_equiv
_atom_site_adp_type
_atom_site_occupancy
_atom_site_symmetry_multiplicity
_atom_site_calc_flag
_atom_site_refinement_flags
C1 C 0.98050(17) 0.59061(13) 0.75755(8) 0.0293(3) Uani 1 1 d .
C2 C 1.00353(18) 0.70224(13) 0.74663(8) 0.0338(3) Uani 1 1 d .
H2 H 1.0867 0.7647 0.7789 0.041 Uiso 1 1 calc R
C3 C 0.90625(18) 0.72258(13) 0.68920(8) 0.0339(3) Uani 1 1 d .
H3 H 0.9224 0.7995 0.6827 0.041 Uiso 1 1 calc R
C4 C 0.78440(17) 0.63229(13) 0.64031(8) 0.0284(3) Uani 1 1 d .
C5 C 0.76935(18) 0.52045(13) 0.65036(8) 0.0327(3) Uani 1 1 d .
H5 H 0.6907 0.4567 0.6165 0.039 Uiso 1 1 calc R
C6 C 0.86561(18) 0.49862(13) 0.70838(8) 0.0342(4) Uani 1 1 d .
H6 H 0.8524 0.4212 0.7141 0.041 Uiso 1 1 calc R
C7 C 0.66975(17) 0.65178(13) 0.58174(8) 0.0305(3) Uani 1 1 d .
H7 H 0.6006 0.5834 0.5475 0.037 Uiso 1 1 calc R
C8 C 0.65276(17) 0.75457(13) 0.57177(8) 0.0285(3) Uani 1 1 d .
H8 H 0.7268 0.8227 0.6040 0.034 Uiso 1 1 calc R
C9 C 0.53023(16) 0.77442(12) 0.51564(7) 0.0257(3) Uani 1 1 d .
C10 C 0.58106(16) 0.84472(12) 0.47147(7) 0.0253(3) Uani 1 1 d .
C11 C 0.74736(17) 0.88820(13) 0.47657(8) 0.0294(3) Uani 1 1 d .
H11 H 0.8243 0.8626 0.5064 0.035 Uiso 1 1 calc R
C12 C 0.79790(18) 0.96534(13) 0.43980(8) 0.0315(3) Uani 1 1 d .
H12 H 0.9093 0.9934 0.4443 0.038 Uiso 1 1 calc R
C13 C 0.68557(18) 1.00421(13) 0.39479(8) 0.0309(3) Uani 1 1 d .
H13 H 0.7219 1.0614 0.3712 0.037 Uiso 1 1 calc R
C14 C 0.52670(17) 0.96033(12) 0.38511(7) 0.0283(3) Uani 1 1 d .
H14 H 0.4531 0.9857 0.3535 0.034 Uiso 1 1 calc R
C15 C 0.46638(16) 0.87660(12) 0.42129(7) 0.0247(3) Uani 1 1 d .
C16 C 0.30146(17) 0.83160(12) 0.41318(7) 0.0261(3) Uani 1 1 d .
C17 C 0.25061(16) 0.76258(12) 0.45810(7) 0.0253(3) Uani 1 1 d .
C18 C 0.08452(17) 0.72048(13) 0.45420(8) 0.0319(3) Uani 1 1 d .
H18 H 0.0071 0.7332 0.4177 0.038 Uiso 1 1 calc R
C19 C 0.03420(18) 0.66287(14) 0.50122(8) 0.0354(4) Uani 1 1 d .
H19 H -0.0772 0.6376 0.4981 0.042 Uiso 1 1 calc R
C20 C 0.14649(18) 0.64026(14) 0.55480(8) 0.0351(4) Uani 1 1 d .
H20 H 0.1104 0.6013 0.5882 0.042 Uiso 1 1 calc R
C21 C 0.30557(18) 0.67377(13) 0.55892(8) 0.0308(3) Uani 1 1 d .
H21 H 0.3794 0.6561 0.5946 0.037 Uiso 1 1 calc R
C22 C 0.36515(16) 0.73531(12) 0.51071(7) 0.0256(3) Uani 1 1 d .
C23 C 0.18019(17) 0.86410(13) 0.36317(8) 0.0286(3) Uani 1 1 d .
H23 H 0.0992 0.8939 0.3832 0.034 Uiso 1 1 calc R
C24 C 0.17174(17) 0.85625(13) 0.29313(8) 0.0291(3) Uani 1 1 d .
H24 H 0.2474 0.8213 0.2718 0.035 Uiso 1 1 calc R
C25 C 0.05605(17) 0.89678(12) 0.24599(7) 0.0277(3) Uani 1 1 d .
C26 C 0.08221(18) 0.91105(14) 0.18020(8) 0.0336(3) Uani 1 1 d .
H26 H 0.1716 0.8881 0.1644 0.040 Uiso 1 1 calc R
C27 C -0.01736(18) 0.95778(14) 0.13632(8) 0.0331(3) Uani 1 1 d .
H27 H 0.0041 0.9662 0.0914 0.040 Uiso 1 1 calc R
C28 C -0.14736(17) 0.99170(12) 0.15864(7) 0.0277(3) Uani 1 1 d .
C29 C -0.17889(18) 0.97474(14) 0.22339(8) 0.0342(3) Uani 1 1 d .
H29 H -0.2700 0.9958 0.2384 0.041 Uiso 1 1 calc R
C30 C -0.07992(17) 0.92795(14) 0.26605(8) 0.0333(3) Uani 1 1 d .
H30 H -0.1043 0.9166 0.3099 0.040 Uiso 1 1 calc R
C31 C 1.03578(18) 0.47785(14) 0.84165(8) 0.0336(3) Uani 1 1 d .
H31A H 1.0467 0.4078 0.8059 0.040 Uiso 1 1 calc R
H31B H 0.9235 0.4653 0.8468 0.040 Uiso 1 1 calc R
C32 C 1.14868(19) 0.49713(13) 0.91372(8) 0.0333(3) Uani 1 1 d .
H32A H 1.1365 0.5680 0.9483 0.040 Uiso 1 1 calc R
H32B H 1.2601 0.5125 0.9076 0.040 Uiso 1 1 calc R
C33 C 1.12093(19) 0.39350(14) 0.94574(8) 0.0354(4) Uani 1 1 d .
H33A H 1.1295 0.3219 0.9106 0.042 Uiso 1 1 calc R
H33B H 1.0109 0.3799 0.9538 0.042 Uiso 1 1 calc R
C34 C 1.24007(19) 0.41313(14) 1.01718(8) 0.0350(4) Uani 1 1 d .
H34A H 1.3498 0.4288 1.0090 0.042 Uiso 1 1 calc R
H34B H 1.2299 0.4843 1.0522 0.042 Uiso 1 1 calc R
C35 C 1.2195(2) 0.31079(14) 1.05096(8) 0.0383(4) Uani 1 1 d .
H35A H 1.1126 0.2983 1.0624 0.046 Uiso 1 1 calc R
H35B H 1.2232 0.2383 1.0151 0.046 Uiso 1 1 calc R
C36 C 1.3466(2) 0.33046(14) 1.11960(8) 0.0381(4) Uani 1 1 d .
H36A H 1.4534 0.3504 1.1088 0.046 Uiso 1 1 calc R
H36B H 1.3363 0.3992 1.1566 0.046 Uiso 1 1 calc R
C37 C 1.3390(2) 0.22644(14) 1.15149(8) 0.0370(4) Uani 1 1 d .
H37A H 1.2337 0.2079 1.1638 0.044 Uiso 1 1 calc R
H37B H 1.3463 0.1570 1.1141 0.044 Uiso 1 1 calc R
C38 C 1.4698(2) 0.24667(15) 1.21861(9) 0.0446(4) Uani 1 1 d .
H38A H 1.4598 0.3139 1.2568 0.054 Uiso 1 1 calc R
H38B H 1.5752 0.2683 1.2069 0.054 Uiso 1 1 calc R
C39 C 1.4649(2) 0.14036(16) 1.24813(10) 0.0524(5) Uani 1 1 d .
H39A H 1.3622 0.1198 1.2613 0.079 Uiso 1 1 calc R
H39B H 1.5525 0.1588 1.2912 0.079 Uiso 1 1 calc R
H39C H 1.4767 0.0737 1.2110 0.079 Uiso 1 1 calc R
C40 C -0.21837(18) 1.07193(14) 0.05849(8) 0.0329(3) Uani 1 1 d .
H40A H -0.2318 0.9990 0.0193 0.039 Uiso 1 1 calc R
H40B H -0.1068 1.1184 0.0686 0.039 Uiso 1 1 calc R
C41 C -0.33420(18) 1.14276(14) 0.03556(8) 0.0323(3) Uani 1 1 d .
H41A H -0.3093 1.2202 0.0721 0.039 Uiso 1 1 calc R
H41B H -0.4444 1.1012 0.0337 0.039 Uiso 1 1 calc R
C42 C -0.32598(19) 1.16170(14) -0.03862(8) 0.0333(3) Uani 1 1 d .
H42A H -0.2159 1.2043 -0.0362 0.040 Uiso 1 1 calc R
H42B H -0.3480 1.0839 -0.0746 0.040 Uiso 1 1 calc R
C43 C -0.44370(18) 1.23088(14) -0.06469(8) 0.0330(3) Uani 1 1 d .
H43A H -0.5538 1.1884 -0.0670 0.040 Uiso 1 1 calc R
H43B H -0.4215 1.3088 -0.0288 0.040 Uiso 1 1 calc R
C44 C -0.43530(18) 1.24928(14) -0.13892(8) 0.0330(3) Uani 1 1 d .
H44A H -0.3256 1.2928 -0.1364 0.040 Uiso 1 1 calc R
H44B H -0.4558 1.1714 -0.1746 0.040 Uiso 1 1 calc R
C45 C -0.55418(19) 1.31669(14) -0.16565(8) 0.0339(3) Uani 1 1 d .
H45A H -0.5321 1.3951 -0.1303 0.041 Uiso 1 1 calc R
H45B H -0.6635 1.2741 -0.1670 0.041 Uiso 1 1 calc R
C46 C -0.55011(19) 1.33369(14) -0.24041(8) 0.0349(4) Uani 1 1 d .
H46A H -0.4434 1.3815 -0.2384 0.042 Uiso 1 1 calc R
H46B H -0.5649 1.2558 -0.2753 0.042 Uiso 1 1 calc R
C47 C -0.6777(2) 1.39372(14) -0.26796(8) 0.0370(4) Uani 1 1 d .
H47A H -0.7845 1.3421 -0.2743 0.044 Uiso 1 1 calc R
H47B H -0.6695 1.4679 -0.2307 0.044 Uiso 1 1 calc R
C48 C -0.6662(2) 1.42192(15) -0.33920(9) 0.0437(4) Uani 1 1 d .
H48A H -0.5629 1.4761 -0.3329 0.066 Uiso 1 1 calc R
H48B H -0.7533 1.4588 -0.3540 0.066 Uiso 1 1 calc R
H48C H -0.6750 1.3490 -0.3766 0.066 Uiso 1 1 calc R
O1 O 1.07798(13) 0.58133(9) 0.81832(6) 0.0372(3) Uani 1 1 d .
O2 O -0.25114(12) 1.04311(9) 0.12239(5) 0.0336(3) Uani 1 1 d .

loop_
_atom_site_aniso_label
_atom_site_aniso_U_11
_atom_site_aniso_U_22
_atom_site_aniso_U_33
_atom_site_aniso_U_23
_atom_site_aniso_U_13
_atom_site_aniso_U_12
C1 0.0290(8) 0.0351(8) 0.0262(7) 0.0127(6) 0.0020(6) 0.0120(6)
C2 0.0319(8) 0.0317(8) 0.0331(8) 0.0099(6) -0.0027(6) 0.0045(6)
C3 0.0349(8) 0.0311(8) 0.0361(8) 0.0152(7) 0.0011(7) 0.0079(7)
C4 0.0276(7) 0.0308(8) 0.0277(7) 0.0092(6) 0.0035(6) 0.0103(6)
C5 0.0324(8) 0.0304(8) 0.0310(8) 0.0055(6) -0.0014(6) 0.0090(6)
C6 0.0387(9) 0.0286(8) 0.0353(8) 0.0125(7) 0.0007(7) 0.0107(7)
C7 0.0289(8) 0.0327(8) 0.0273(7) 0.0065(6) 0.0003(6) 0.0091(6)
C8 0.0257(7) 0.0341(8) 0.0256(7) 0.0095(6) 0.0018(6) 0.0089(6)
C9 0.0280(7) 0.0264(7) 0.0219(7) 0.0052(6) 0.0012(6) 0.0109(6)
C10 0.0272(7) 0.0253(7) 0.0230(7) 0.0047(6) 0.0032(6) 0.0105(6)
C11 0.0279(8) 0.0333(8) 0.0272(7) 0.0078(6) 0.0026(6) 0.0117(6)
C12 0.0263(7) 0.0363(8) 0.0301(8) 0.0073(6) 0.0050(6) 0.0066(6)
C13 0.0351(8) 0.0322(8) 0.0276(7) 0.0122(6) 0.0073(6) 0.0083(6)
C14 0.0333(8) 0.0290(8) 0.0228(7) 0.0069(6) 0.0032(6) 0.0116(6)
C15 0.0277(7) 0.0264(7) 0.0202(6) 0.0046(5) 0.0038(6) 0.0108(6)
C16 0.0290(7) 0.0283(7) 0.0215(7) 0.0051(6) 0.0042(6) 0.0122(6)
C17 0.0258(7) 0.0269(7) 0.0230(7) 0.0055(6) 0.0027(6) 0.0099(6)
C18 0.0278(8) 0.0352(8) 0.0319(8) 0.0095(6) 0.0016(6) 0.0103(6)
C19 0.0257(8) 0.0393(9) 0.0419(9) 0.0136(7) 0.0076(7) 0.0068(7)
C20 0.0357(8) 0.0376(9) 0.0373(8) 0.0178(7) 0.0113(7) 0.0095(7)
C21 0.0330(8) 0.0338(8) 0.0287(7) 0.0134(6) 0.0034(6) 0.0124(6)
C22 0.0280(7) 0.0247(7) 0.0229(7) 0.0048(6) 0.0028(6) 0.0085(6)
C23 0.0258(7) 0.0327(8) 0.0279(7) 0.0088(6) 0.0032(6) 0.0109(6)
C24 0.0286(8) 0.0313(8) 0.0279(7) 0.0080(6) 0.0034(6) 0.0113(6)
C25 0.0282(7) 0.0271(7) 0.0251(7) 0.0067(6) 0.0003(6) 0.0065(6)
C26 0.0348(8) 0.0422(9) 0.0272(7) 0.0100(7) 0.0069(6) 0.0172(7)
C27 0.0375(9) 0.0403(9) 0.0234(7) 0.0121(6) 0.0053(6) 0.0115(7)
C28 0.0267(7) 0.0261(7) 0.0267(7) 0.0091(6) -0.0027(6) 0.0032(6)
C29 0.0262(8) 0.0478(9) 0.0339(8) 0.0178(7) 0.0068(6) 0.0132(7)
C30 0.0291(8) 0.0464(9) 0.0282(8) 0.0179(7) 0.0048(6) 0.0105(7)
C31 0.0351(8) 0.0372(9) 0.0313(8) 0.0163(7) 0.0036(7) 0.0108(7)
C32 0.0371(9) 0.0340(8) 0.0300(8) 0.0128(7) 0.0033(7) 0.0108(7)
C33 0.0383(9) 0.0378(9) 0.0316(8) 0.0152(7) 0.0031(7) 0.0100(7)
C34 0.0396(9) 0.0363(9) 0.0313(8) 0.0153(7) 0.0034(7) 0.0109(7)
C35 0.0418(9) 0.0393(9) 0.0347(8) 0.0180(7) 0.0015(7) 0.0085(7)
C36 0.0452(10) 0.0366(9) 0.0335(8) 0.0158(7) 0.0022(7) 0.0104(7)
C37 0.0441(9) 0.0385(9) 0.0320(8) 0.0164(7) 0.0052(7) 0.0136(7)
C38 0.0552(11) 0.0437(10) 0.0343(9) 0.0165(8) -0.0009(8) 0.0134(8)
C39 0.0712(13) 0.0489(11) 0.0383(10) 0.0183(8) -0.0017(9) 0.0224(10)
C40 0.0356(8) 0.0378(9) 0.0281(7) 0.0154(7) 0.0035(6) 0.0110(7)
C41 0.0340(8) 0.0354(8) 0.0295(8) 0.0132(6) 0.0032(6) 0.0117(7)
C42 0.0387(9) 0.0352(8) 0.0289(8) 0.0129(6) 0.0045(6) 0.0133(7)
C43 0.0349(8) 0.0355(8) 0.0301(8) 0.0131(7) 0.0029(6) 0.0116(7)
C44 0.0362(8) 0.0349(8) 0.0297(8) 0.0126(6) 0.0034(6) 0.0123(7)
C45 0.0385(9) 0.0346(8) 0.0310(8) 0.0121(7) 0.0046(7) 0.0140(7)
C46 0.0383(9) 0.0372(9) 0.0322(8) 0.0135(7) 0.0041(7) 0.0154(7)
C47 0.0404(9) 0.0388(9) 0.0357(8) 0.0157(7) 0.0046(7) 0.0161(7)
C48 0.0499(10) 0.0455(10) 0.0365(9) 0.0163(8) 0.0008(8) 0.0155(8)
O1 0.0395(6) 0.0367(6) 0.0333(6) 0.0177(5) -0.0055(5) 0.0068(5)
O2 0.0326(6) 0.0426(6) 0.0309(5) 0.0200(5) 0.0036(4) 0.0130(5)

loop_
_atom_type_symbol
_atom_type_description
_atom_type_scat_dispersion_real
_atom_type_scat_dispersion_imag
_atom_type_scat_source
C C 0.0033 0.0016 'International Tables Vol C Tables 4.2.6.8 and 6.1.1.4'
H H 0.0000 0.0000 'International Tables Vol C Tables 4.2.6.8 and 6.1.1.4'
O O 0.0106 0.0060 'International Tables Vol C Tables 4.2.6.8 and 6.1.1.4'

loop_
_geom_angle_atom_site_label_1
_geom_angle_atom_site_label_2
_geom_angle_atom_site_label_3
_geom_angle
O1 C1 C6 124.72(13)
O1 C1 C2 115.56(13)
C6 C1 C2 119.73(13)
C3 C2 C1 120.24(14)
C3 C2 H2 119.9
C1 C2 H2 119.9
C2 C3 C4 121.26(14)
C2 C3 H3 119.4
C4 C3 H3 119.4
C5 C4 C3 117.27(13)
C5 C4 C7 119.56(13)
C3 C4 C7 123.12(13)
C4 C5 C6 122.14(14)
C4 C5 H5 118.9
C6 C5 H5 118.9
C1 C6 C5 119.22(14)
C1 C6 H6 120.4
C5 C6 H6 120.4
C8 C7 C4 126.80(14)
C8 C7 H7 116.6
C4 C7 H7 116.6
C7 C8 C9 126.74(14)
C7 C8 H8 116.6
C9 C8 H8 116.6
C22 C9 C10 119.57(12)
C22 C9 C8 121.49(13)
C10 C9 C8 118.60(12)
C9 C10 C11 120.87(12)
C9 C10 C15 120.76(12)
C11 C10 C15 118.35(13)
C12 C11 C10 121.39(13)
C12 C11 H11 119.3
C10 C11 H11 119.3
C11 C12 C13 120.33(14)
C11 C12 H12 119.8
C13 C12 H12 119.8
C14 C13 C12 120.32(14)
C14 C13 H13 119.8
C12 C13 H13 119.8
C13 C14 C15 121.75(13)
C13 C14 H14 119.1
C15 C14 H14 119.1
C16 C15 C14 122.71(12)
C16 C15 C10 119.63(13)
C14 C15 C10 117.52(12)
C15 C16 C17 119.47(12)
C15 C16 C23 121.15(13)
C17 C16 C23 119.15(12)
C16 C17 C18 121.19(12)
C16 C17 C22 120.83(13)
C18 C17 C22 117.95(13)
C19 C18 C17 121.77(14)
C19 C18 H18 119.1
C17 C18 H18 119.1
C18 C19 C20 120.30(14)
C18 C19 H19 119.9
C20 C19 H19 119.9
C21 C20 C19 120.38(14)
C21 C20 H20 119.8
C19 C20 H20 119.8
C20 C21 C22 121.55(13)
C20 C21 H21 119.2
C22 C21 H21 119.2
C9 C22 C21 122.46(13)
C9 C22 C17 119.54(13)
C21 C22 C17 117.92(13)
C24 C23 C16 127.22(13)
C24 C23 H23 116.4
C16 C23 H23 116.4
C23 C24 C25 125.94(13)
C23 C24 H24 117.0
C25 C24 H24 117.0
C26 C25 C30 116.85(13)
C26 C25 C24 120.48(13)
C30 C25 C24 122.59(13)
C25 C26 C27 122.54(14)
C25 C26 H26 118.7
C27 C26 H26 118.7
C28 C27 C26 119.38(14)
C28 C27 H27 120.3
C26 C27 H27 120.3
O2 C28 C27 125.51(13)
O2 C28 C29 115.41(13)
C27 C28 C29 119.07(13)
C30 C29 C28 120.89(14)
C30 C29 H29 119.6
C28 C29 H29 119.6
C29 C30 C25 121.18(14)
C29 C30 H30 119.4
C25 C30 H30 119.4
O1 C31 C32 106.80(12)
O1 C31 H31A 110.4
C32 C31 H31A 110.4
O1 C31 H31B 110.4
C32 C31 H31B 110.4
H31A C31 H31B 108.6
C31 C32 C33 113.44(13)
C31 C32 H32A 108.9
C33 C32 H32A 108.9
C31 C32 H32B 108.9
C33 C32 H32B 108.9
H32A C32 H32B 107.7
C32 C33 C34 112.53(13)
C32 C33 H33A 109.1
C34 C33 H33A 109.1
C32 C33 H33B 109.1
C34 C33 H33B 109.1
H33A C33 H33B 107.8
C35 C34 C33 114.68(13)
C35 C34 H34A 108.6
C33 C34 H34A 108.6
C35 C34 H34B 108.6
C33 C34 H34B 108.6
H34A C34 H34B 107.6
C36 C35 C34 113.15(13)
C36 C35 H35A 108.9
C34 C35 H35A 108.9
C36 C35 H35B 108.9
C34 C35 H35B 108.9
H35A C35 H35B 107.8
C37 C36 C35 114.88(14)
C37 C36 H36A 108.5
C35 C36 H36A 108.5
C37 C36 H36B 108.5
C35 C36 H36B 108.5
H36A C36 H36B 107.5
C38 C37 C36 113.99(14)
C38 C37 H37A 108.8
C36 C37 H37A 108.8
C38 C37 H37B 108.8
C36 C37 H37B 108.8
H37A C37 H37B 107.6
C37 C38 C39 113.43(15)
C37 C38 H38A 108.9
C39 C38 H38A 108.9
C37 C38 H38B 108.9
C39 C38 H38B 108.9
H38A C38 H38B 107.7
C38 C39 H39A 109.5
C38 C39 H39B 109.5
H39A C39 H39B 109.5
C38 C39 H39C 109.5
H39A C39 H39C 109.5
H39B C39 H39C 109.5
O2 C40 C41 107.94(12)
O2 C40 H40A 110.1
C41 C40 H40A 110.1
O2 C40 H40B 110.1
C41 C40 H40B 110.1
H40A C40 H40B 108.4
C40 C41 C42 111.81(12)
C40 C41 H41A 109.3
C42 C41 H41A 109.3
C40 C41 H41B 109.3
C42 C41 H41B 109.3
H41A C41 H41B 107.9
C43 C42 C41 113.60(13)
C43 C42 H42A 108.8
C41 C42 H42A 108.8
C43 C42 H42B 108.8
C41 C42 H42B 108.8
H42A C42 H42B 107.7
C44 C43 C42 113.39(13)
C44 C43 H43A 108.9
C42 C43 H43A 108.9
C44 C43 H43B 108.9
C42 C43 H43B 108.9
H43A C43 H43B 107.7
C45 C44 C43 113.59(13)
C45 C44 H44A 108.8
C43 C44 H44A 108.8
C45 C44 H44B 108.8
C43 C44 H44B 108.8
H44A C44 H44B 107.7
C44 C45 C46 114.38(13)
C44 C45 H45A 108.7
C46 C45 H45A 108.7
C44 C45 H45B 108.7
C46 C45 H45B 108.7
H45A C45 H45B 107.6
C47 C46 C45 113.24(13)
C47 C46 H46A 108.9
C45 C46 H46A 108.9
C47 C46 H46B 108.9
C45 C46 H46B 108.9
H46A C46 H46B 107.7
C48 C47 C46 114.15(14)
C48 C47 H47A 108.7
C46 C47 H47A 108.7
C48 C47 H47B 108.7
C46 C47 H47B 108.7
H47A C47 H47B 107.6
C47 C48 H48A 109.5
C47 C48 H48B 109.5
H48A C48 H48B 109.5
C47 C48 H48C 109.5
H48A C48 H48C 109.5
H48B C48 H48C 109.5
C1 O1 C31 117.82(12)
C28 O2 C40 118.38(11)

loop_
_geom_bond_atom_site_label_1
_geom_bond_atom_site_label_2
_geom_bond_distance
C1 O1 1.3694(16)
C1 C6 1.379(2)
C1 C2 1.390(2)
C2 C3 1.377(2)
C2 H2 0.9500
C3 C4 1.396(2)
C3 H3 0.9500
C4 C5 1.388(2)
C4 C7 1.4704(19)
C5 C6 1.390(2)
C5 H5 0.9500
C6 H6 0.9500
C7 C8 1.323(2)
C7 H7 0.9500
C8 C9 1.4814(18)
C8 H8 0.9500
C9 C22 1.410(2)
C9 C10 1.4101(19)
C10 C11 1.427(2)
C10 C15 1.4388(18)
C11 C12 1.356(2)
C11 H11 0.9500
C12 C13 1.414(2)
C12 H12 0.9500
C13 C14 1.352(2)
C13 H13 0.9500
C14 C15 1.4334(19)
C14 H14 0.9500
C15 C16 1.4081(19)
C16 C17 1.4116(19)
C16 C23 1.4773(19)
C17 C18 1.427(2)
C17 C22 1.4383(18)
C18 C19 1.356(2)
C18 H18 0.9500
C19 C20 1.410(2)
C19 H19 0.9500
C20 C21 1.355(2)
C20 H20 0.9500
C21 C22 1.4339(19)
C21 H21 0.9500
C23 C24 1.3330(19)
C23 H23 0.9500
C24 C25 1.4688(19)
C24 H24 0.9500
C25 C26 1.384(2)
C25 C30 1.399(2)
C26 C27 1.392(2)
C26 H26 0.9500
C27 C28 1.379(2)
C27 H27 0.9500
C28 O2 1.3711(16)
C28 C29 1.389(2)
C29 C30 1.376(2)
C29 H29 0.9500
C30 H30 0.9500
C31 O1 1.4292(17)
C31 C32 1.506(2)
C31 H31A 0.9900
C31 H31B 0.9900
C32 C33 1.518(2)
C32 H32A 0.9900
C32 H32B 0.9900
C33 C34 1.522(2)
C33 H33A 0.9900
C33 H33B 0.9900
C34 C35 1.521(2)
C34 H34A 0.9900
C34 H34B 0.9900
C35 C36 1.518(2)
C35 H35A 0.9900
C35 H35B 0.9900
C36 C37 1.516(2)
C36 H36A 0.9900
C36 H36B 0.9900
C37 C38 1.513(2)
C37 H37A 0.9900
C37 H37B 0.9900
C38 C39 1.515(2)
C38 H38A 0.9900
C38 H38B 0.9900
C39 H39A 0.9800
C39 H39B 0.9800
C39 H39C 0.9800
C40 O2 1.4290(17)
C40 C41 1.508(2)
C40 H40A 0.9900
C40 H40B 0.9900
C41 C42 1.526(2)
C41 H41A 0.9900
C41 H41B 0.9900
C42 C43 1.525(2)
C42 H42A 0.9900
C42 H42B 0.9900
C43 C44 1.525(2)
C43 H43A 0.9900
C43 H43B 0.9900
C44 C45 1.5210(19)
C44 H44A 0.9900
C44 H44B 0.9900
C45 C46 1.522(2)
C45 H45A 0.9900
C45 H45B 0.9900
C46 C47 1.519(2)
C46 H46A 0.9900
C46 H46B 0.9900
C47 C48 1.519(2)
C47 H47A 0.9900
C47 H47B 0.9900
C48 H48A 0.9800
C48 H48B 0.9800
C48 H48C 0.9800

loop_
_geom_torsion_atom_site_label_1
_geom_torsion_atom_site_label_2
_geom_torsion_atom_site_label_3
_geom_torsion_atom_site_label_4
_geom_torsion
O1 C1 C2 C3 -176.65(14)
C6 C1 C2 C3 3.6(2)
C1 C2 C3 C4 -0.8(2)
C2 C3 C4 C5 -2.4(2)
C2 C3 C4 C7 175.03(14)
C3 C4 C5 C6 3.0(2)
C7 C4 C5 C6 -174.54(14)
O1 C1 C6 C5 177.25(14)
C2 C1 C6 C5 -3.0(2)
C4 C5 C6 C1 -0.3(2)
C5 C4 C7 C8 169.17(15)
C3 C4 C7 C8 -8.2(2)
C4 C7 C8 C9 -175.65(14)
C7 C8 C9 C22 58.6(2)
C7 C8 C9 C10 -128.17(16)
C22 C9 C10 C11 178.35(13)
C8 C9 C10 C11 4.9(2)
C22 C9 C10 C15 -0.2(2)
C8 C9 C10 C15 -173.63(12)
C9 C10 C11 C12 -173.30(13)
C15 C10 C11 C12 5.3(2)
C10 C11 C12 C13 -0.4(2)
C11 C12 C13 C14 -3.3(2)
C12 C13 C14 C15 1.9(2)
C13 C14 C15 C16 178.65(13)
C13 C14 C15 C10 3.0(2)
C9 C10 C15 C16 -3.7(2)
C11 C10 C15 C16 177.74(12)
C9 C10 C15 C14 172.15(12)
C11 C10 C15 C14 -6.46(19)
C14 C15 C16 C17 -171.11(13)
C10 C15 C16 C17 4.47(19)
C14 C15 C16 C23 3.3(2)
C10 C15 C16 C23 178.88(12)
C15 C16 C17 C18 176.70(13)
C23 C16 C17 C18 2.2(2)
C15 C16 C17 C22 -1.5(2)
C23 C16 C17 C22 -176.07(12)
C16 C17 C18 C19 -174.20(14)
C22 C17 C18 C19 4.1(2)
C17 C18 C19 C20 -1.6(2)
C18 C19 C20 C21 -1.3(2)
C19 C20 C21 C22 1.5(2)
C10 C9 C22 C21 -173.59(13)
C8 C9 C22 C21 -0.4(2)
C10 C9 C22 C17 3.15(19)
C8 C9 C22 C17 176.37(12)
C20 C21 C22 C9 177.82(14)
C20 C21 C22 C17 1.0(2)
C16 C17 C22 C9 -2.3(2)
C18 C17 C22 C9 179.38(13)
C16 C17 C22 C21 174.57(12)
C18 C17 C22 C21 -3.73(19)
C15 C16 C23 C24 52.8(2)
C17 C16 C23 C24 -132.77(16)
C16 C23 C24 C25 -175.55(14)
C23 C24 C25 C26 163.91(15)
C23 C24 C25 C30 -13.0(2)
C30 C25 C26 C27 2.1(2)
C24 C25 C26 C27 -174.93(14)
C25 C26 C27 C28 0.1(2)
C26 C27 C28 O2 177.26(14)
C26 C27 C28 C29 -2.1(2)
O2 C28 C29 C30 -177.59(13)
C27 C28 C29 C30 1.8(2)
C28 C29 C30 C25 0.5(2)
C26 C25 C30 C29 -2.4(2)
C24 C25 C30 C29 174.58(14)
O1 C31 C32 C33 -179.22(12)
C31 C32 C33 C34 177.95(13)
C32 C33 C34 C35 -178.92(13)
C33 C34 C35 C36 176.42(14)
C34 C35 C36 C37 -175.02(14)
C35 C36 C37 C38 178.29(14)
C36 C37 C38 C39 -177.65(15)
O2 C40 C41 C42 -171.23(12)
C40 C41 C42 C43 178.82(13)
C41 C42 C43 C44 -179.85(13)
C42 C43 C44 C45 179.16(13)
C43 C44 C45 C46 -178.76(13)
C44 C45 C46 C47 175.99(13)
C45 C46 C47 C48 174.58(13)
C6 C1 O1 C31 -14.7(2)
C2 C1 O1 C31 165.54(13)
C32 C31 O1 C1 -172.88(12)
C27 C28 O2 C40 -4.4(2)
C29 C28 O2 C40 175.00(12)
C41 C40 O2 C28 -171.75(12)
